data_2216540
loop_
_publ_author_name
'Wang, Qiang'
'Wang, Da-Qi'

_publ_section_title
;
 2-[4-(Dimethylamino)benzylideneimino]phenol
;
_journal_coeditor_code HG2356
_journal_issue 12
_journal_name_full 'Acta Crystallographica Section E'
_journal_page_first o4838
_journal_page_last o4838
_journal_paper_doi 10.1107/S1600536807058813
_journal_volume 63
_journal_year 2007
_chemical_formula_iupac 'C15 H16 N2 O'
_chemical_formula_moiety 'C15 H16 N2 O'
_chemical_formula_sum 'C15 H16 N2 O'
_chemical_formula_weight 240.30
_chemical_name_systematic
;
2-[4-(Dimethylamino)benzylideneimino]phenol
;
_space_group_IT_number 14
_symmetry_cell_setting monoclinic
_symmetry_space_group_name_Hall '-P 2yn'
_symmetry_space_group_name_H-M 'P 1 21/n 1'
_atom_sites_solution_hydrogens geom
_atom_sites_solution_primary direct
_atom_sites_solution_secondary difmap
_audit_creation_method SHELXL-97
_cell_angle_alpha 90.00
_cell_angle_beta 96.765(4)
_cell_angle_gamma 90.00
_cell_formula_units_Z 4
_cell_length_a 6.3549(17)
_cell_length_b 9.598(3)
_cell_length_c 21.211(6)
_cell_measurement_reflns_used 1366
_cell_measurement_temperature 298(2)
_cell_measurement_theta_max 22.789
_cell_measurement_theta_min 2.333
_cell_volume 1284.7(6)
_computing_cell_refinement 'SAINT (Siemens, 1996)'
_computing_data_collection 'SMART (Siemens, 1996)'
_computing_data_reduction SAINT
_computing_molecular_graphics 'SHELXTL (Sheldrick, 1997b)'
_computing_publication_material 'SHELXTL (Sheldrick, 1997b)'
_computing_structure_refinement 'SHELXL97 (Sheldrick, 1997a)'
_computing_structure_solution 'SHELXS97 (Sheldrick, 1997a)'
_diffrn_ambient_temperature 298(2)
_diffrn_measured_fraction_theta_full 0.997
_diffrn_measured_fraction_theta_max 0.997
_diffrn_measurement_device_type 'Siemens SMART CCD area-detector'
_diffrn_measurement_method '\f and \w scans'
_diffrn_radiation_monochromator graphite
_diffrn_radiation_source 'fine-focus sealed tube'
_diffrn_radiation_type MoK\a
_diffrn_radiation_wavelength 0.71073
_diffrn_reflns_av_R_equivalents 0.0393
_diffrn_reflns_av_sigmaI/netI 0.0407
_diffrn_reflns_limit_h_max 7
_diffrn_reflns_limit_h_min -6
_diffrn_reflns_limit_k_max 11
_diffrn_reflns_limit_k_min -11
_diffrn_reflns_limit_l_max 25
_diffrn_reflns_limit_l_min -24
_diffrn_reflns_number 6513
_diffrn_reflns_theta_full 25.00
_diffrn_reflns_theta_max 25.00
_diffrn_reflns_theta_min 1.93
_diffrn_standards_number 0
_exptl_absorpt_coefficient_mu 0.079
_exptl_absorpt_correction_T_max 0.9782
_exptl_absorpt_correction_T_min 0.9645
_exptl_absorpt_correction_type multi-scan
_exptl_absorpt_process_details '(SADABS; Sheldrick, 1996)'
_exptl_crystal_colour yellow
_exptl_crystal_density_diffrn 1.242
_exptl_crystal_density_method 'not measured'
_exptl_crystal_description block
_exptl_crystal_F_000 512
_exptl_crystal_size_max 0.46
_exptl_crystal_size_mid 0.43
_exptl_crystal_size_min 0.28
_refine_diff_density_max 0.125
_refine_diff_density_min -0.145
_refine_ls_extinction_method none
_refine_ls_goodness_of_fit_ref 1.009
_refine_ls_hydrogen_treatment constr
_refine_ls_matrix_type full
_refine_ls_number_parameters 163
_refine_ls_number_reflns 2262
_refine_ls_number_restraints 0
_refine_ls_restrained_S_all 1.009
_refine_ls_R_factor_all 0.0896
_refine_ls_R_factor_gt 0.0451
_refine_ls_shift/su_max 0.000
_refine_ls_shift/su_mean 0.000
_refine_ls_structure_factor_coef Fsqd
_refine_ls_weighting_details 'calc w=1/[\s^2^(Fo^2^)+(0.0594P)^2^+0.1997P] where P=(Fo^2^+2Fc^2^)/3'
_refine_ls_weighting_scheme calc
_refine_ls_wR_factor_gt 0.1113
_refine_ls_wR_factor_ref 0.1385
_reflns_number_gt 1269
_reflns_number_total 2262
_reflns_threshold_expression I>2\s(I)
_cod_data_source_file hg2356.cif
_cod_data_source_block I
_cod_depositor_comments
;
The following automatic conversions were performed:
'_symmetry_cell_setting' value 'Monoclinic' changed to 'monoclinic'
according to '/home/saulius/struct/CIF-dictionaries/cif_core.dic'
dictionary named 'cif_core.dic' version 2.4.1 from 2010-06-29.

Automatic conversion script
Id: cif_fix_enum 1527 2010-12-29 10:47:43Z saulius 

The following automatic conversions were performed:

'_symmetry_cell_setting' value 'Monoclinic' changed to 'monoclinic'
according to /home/saulius/struct/CIF-dictionaries/cif_core.dic
dictionary named 'cif_core.dic' version 2.4.1 from 2010-06-29.

Automatic conversion script
Id: cif_fix_values 1715 2011-07-08 13:25:40Z adriana 
;
_cod_original_sg_symbol_H-M 'P 21/n'
_cod_database_code 2216540
_cod_database_fobs_code 2216540

loop_
_symmetry_equiv_pos_as_xyz
'x, y, z'
'-x+1/2, y+1/2, -z+1/2'
'-x, -y, -z'
'x-1/2, -y-1/2, z-1/2'

loop_
_atom_site_type_symbol
_atom_site_label
_atom_site_fract_x
_atom_site_fract_y
_atom_site_fract_z
_atom_site_U_iso_or_equiv
_atom_site_adp_type
_atom_site_calc_flag
_atom_site_refinement_flags
_atom_site_occupancy
N N1 0.9004(3) 1.00454(18) 0.12707(8) 0.0537(5) Uani d . 1
N N2 1.1112(3) 0.5763(2) -0.09216(9) 0.0658(6) Uani d . 1
O O1 0.5504(2) 1.1421(2) 0.14064(8) 0.0830(6) Uani d . 1
H H1 0.5841 1.0870 0.1141 0.125 Uiso calc R 1
C C1 0.9087(3) 1.0960(2) 0.17941(10) 0.0512(5) Uani d . 1
C C2 0.7186(4) 1.1638(2) 0.18561(10) 0.0580(6) Uani d . 1
C C3 0.7002(4) 1.2532(3) 0.23541(12) 0.0700(7) Uani d . 1
H H3 0.5718 1.2972 0.2391 0.084 Uiso calc R 1
C C4 0.8718(5) 1.2771(3) 0.27941(12) 0.0727(7) Uani d . 1
H H4 0.8601 1.3381 0.3129 0.087 Uiso calc R 1
C C5 1.0610(4) 1.2116(3) 0.27443(12) 0.0752(7) Uani d . 1
H H5 1.1770 1.2281 0.3045 0.090 Uiso calc R 1
C C6 1.0791(4) 1.1213(2) 0.22487(11) 0.0670(7) Uani d . 1
H H6 1.2075 1.0769 0.2219 0.080 Uiso calc R 1
C C7 1.0693(4) 0.9545(2) 0.10922(10) 0.0557(6) Uani d . 1
H H7 1.1979 0.9823 0.1311 0.067 Uiso calc R 1
C C8 1.0753(3) 0.8578(2) 0.05760(9) 0.0500(5) Uani d . 1
C C9 0.8952(3) 0.8138(2) 0.01932(10) 0.0580(6) Uani d . 1
H H9 0.7637 0.8478 0.0271 0.070 Uiso calc R 1
C C10 0.9054(4) 0.7219(2) -0.02952(11) 0.0609(6) Uani d . 1
H H10 0.7810 0.6951 -0.0541 0.073 Uiso calc R 1
C C11 1.0993(3) 0.6671(2) -0.04338(9) 0.0520(6) Uani d . 1
C C12 1.2811(4) 0.7123(2) -0.00509(11) 0.0635(6) Uani d . 1
H H12 1.4132 0.6791 -0.0127 0.076 Uiso calc R 1
C C13 1.2672(3) 0.8047(3) 0.04335(10) 0.0625(6) Uani d . 1
H H13 1.3911 0.8331 0.0677 0.075 Uiso calc R 1
C C14 1.3081(4) 0.5123(3) -0.10345(12) 0.0839(8) Uani d . 1
H H14A 1.2847 0.4527 -0.1399 0.126 Uiso calc R 1
H H14B 1.3624 0.4583 -0.0670 0.126 Uiso calc R 1
H H14C 1.4087 0.5833 -0.1109 0.126 Uiso calc R 1
C C15 0.9224(4) 0.5312(3) -0.13154(12) 0.0860(8) Uani d . 1
H H15A 0.9609 0.4685 -0.1636 0.129 Uiso calc R 1
H H15B 0.8510 0.6107 -0.1515 0.129 Uiso calc R 1
H H15C 0.8300 0.4844 -0.1058 0.129 Uiso calc R 1

loop_
_atom_site_aniso_label
_atom_site_aniso_U_11
_atom_site_aniso_U_22
_atom_site_aniso_U_33
_atom_site_aniso_U_12
_atom_site_aniso_U_13
_atom_site_aniso_U_23
N1 0.0543(11) 0.0496(11) 0.0585(11) 0.0007(9) 0.0128(9) 0.0030(9)
N2 0.0701(14) 0.0662(13) 0.0615(12) -0.0016(11) 0.0094(10) -0.0093(10)
O1 0.0568(10) 0.0961(14) 0.0948(12) 0.0075(9) 0.0035(9) -0.0183(11)
C1 0.0568(14) 0.0442(13) 0.0537(13) -0.0019(11) 0.0117(11) 0.0057(11)
C2 0.0537(14) 0.0566(15) 0.0647(14) 0.0018(12) 0.0115(12) 0.0041(12)
C3 0.0754(18) 0.0633(16) 0.0746(17) 0.0154(13) 0.0231(14) 0.0005(14)
C4 0.096(2) 0.0613(16) 0.0610(15) 0.0118(15) 0.0115(15) -0.0034(13)
C5 0.0838(19) 0.0736(18) 0.0655(15) 0.0110(15) -0.0027(13) -0.0087(14)
C6 0.0650(16) 0.0674(16) 0.0679(15) 0.0146(13) 0.0048(13) -0.0032(14)
C7 0.0554(14) 0.0541(14) 0.0573(13) -0.0036(11) 0.0057(11) 0.0020(11)
C8 0.0502(13) 0.0497(13) 0.0511(12) -0.0016(10) 0.0095(10) 0.0028(10)
C9 0.0462(13) 0.0590(15) 0.0704(15) -0.0002(11) 0.0134(11) -0.0011(12)
C10 0.0503(14) 0.0664(16) 0.0657(14) -0.0083(12) 0.0057(11) -0.0051(12)
C11 0.0576(14) 0.0486(13) 0.0504(12) -0.0009(11) 0.0082(11) 0.0060(11)
C12 0.0547(14) 0.0754(17) 0.0601(14) 0.0137(12) 0.0053(11) -0.0025(13)
C13 0.0491(14) 0.0762(17) 0.0605(14) 0.0024(12) -0.0007(11) -0.0061(13)
C14 0.097(2) 0.0773(19) 0.0790(17) 0.0201(16) 0.0160(15) -0.0149(15)
C15 0.092(2) 0.090(2) 0.0771(17) -0.0174(16) 0.0113(15) -0.0220(16)

loop_
_atom_type_symbol
_atom_type_description
_atom_type_scat_dispersion_real
_atom_type_scat_dispersion_imag
_atom_type_scat_source
C C 0.0033 0.0016 'International Tables Vol C Tables 4.2.6.8 and 6.1.1.4'
H H 0.0000 0.0000 'International Tables Vol C Tables 4.2.6.8 and 6.1.1.4'
N N 0.0061 0.0033 'International Tables Vol C Tables 4.2.6.8 and 6.1.1.4'
O O 0.0106 0.0060 'International Tables Vol C Tables 4.2.6.8 and 6.1.1.4'

loop_
_geom_angle_atom_site_label_1
_geom_angle_atom_site_label_2
_geom_angle_atom_site_label_3
_geom_angle
_geom_angle_publ_flag
C7 N1 C1 120.93(19) y
C11 N2 C14 121.8(2) y
C11 N2 C15 120.9(2) y
C14 N2 C15 117.1(2) ?
C2 O1 H1 109.5 ?
C6 C1 C2 117.9(2) ?
C6 C1 N1 127.7(2) ?
C2 C1 N1 114.4(2) ?
O1 C2 C3 120.1(2) ?
O1 C2 C1 118.7(2) y
C3 C2 C1 121.2(2) ?
C4 C3 C2 119.6(2) ?
C4 C3 H3 120.2 ?
C2 C3 H3 120.2 ?
C3 C4 C5 120.4(2) ?
C3 C4 H4 119.8 ?
C5 C4 H4 119.8 ?
C4 C5 C6 120.0(2) ?
C4 C5 H5 120.0 ?
C6 C5 H5 120.0 ?
C5 C6 C1 120.9(2) ?
C5 C6 H6 119.5 ?
C1 C6 H6 119.5 ?
N1 C7 C8 124.6(2) ?
N1 C7 H7 117.7 ?
C8 C7 H7 117.7 ?
C13 C8 C9 116.5(2) ?
C13 C8 C7 120.3(2) ?
C9 C8 C7 123.2(2) y
C10 C9 C8 122.0(2) ?
C10 C9 H9 119.0 ?
C8 C9 H9 119.0 ?
C9 C10 C11 121.5(2) ?
C9 C10 H10 119.3 ?
C11 C10 H10 119.3 ?
N2 C11 C12 121.6(2) ?
N2 C11 C10 121.9(2) ?
C12 C11 C10 116.6(2) ?
C13 C12 C11 121.0(2) ?
C13 C12 H12 119.5 ?
C11 C12 H12 119.5 ?
C12 C13 C8 122.5(2) ?
C12 C13 H13 118.7 ?
C8 C13 H13 118.7 ?
N2 C14 H14A 109.5 ?
N2 C14 H14B 109.5 ?
H14A C14 H14B 109.5 ?
N2 C14 H14C 109.5 ?
H14A C14 H14C 109.5 ?
H14B C14 H14C 109.5 ?
N2 C15 H15A 109.5 ?
N2 C15 H15B 109.5 ?
H15A C15 H15B 109.5 ?
N2 C15 H15C 109.5 ?
H15A C15 H15C 109.5 ?
H15B C15 H15C 109.5 ?

loop_
_geom_bond_atom_site_label_1
_geom_bond_atom_site_label_2
_geom_bond_distance
_geom_bond_publ_flag
N1 C7 1.274(3) y
N1 C1 1.411(2) y
N2 C11 1.362(3) y
N2 C14 1.439(3) y
N2 C15 1.445(3) y
O1 C2 1.362(3) y
O1 H1 0.8200 ?
C1 C6 1.384(3) ?
C1 C2 1.392(3) ?
C2 C3 1.377(3) ?
C3 C4 1.369(3) ?
C3 H3 0.9300 ?
C4 C5 1.372(3) ?
C4 H4 0.9300 ?
C5 C6 1.377(3) ?
C5 H5 0.9300 ?
C6 H6 0.9300 ?
C7 C8 1.439(3) ?
C7 H7 0.9300 ?
C8 C13 1.387(3) ?
C8 C9 1.389(3) ?
C9 C10 1.368(3) ?
C9 H9 0.9300 ?
C10 C11 1.403(3) ?
C10 H10 0.9300 ?
C11 C12 1.400(3) ?
C12 C13 1.368(3) ?
C12 H12 0.9300 ?
C13 H13 0.9300 ?
C14 H14A 0.9600 ?
C14 H14B 0.9600 ?
C14 H14C 0.9600 ?
C15 H15A 0.9600 ?
C15 H15B 0.9600 ?
C15 H15C 0.9600 ?

loop_
_geom_hbond_atom_site_label_D
_geom_hbond_atom_site_label_H
_geom_hbond_atom_site_label_A
_geom_hbond_distance_DH
_geom_hbond_distance_HA
_geom_hbond_distance_DA
_geom_hbond_angle_DHA
O1 H1 N1 0.82 2.15 2.631(3) 117.8

loop_
_geom_torsion_atom_site_label_1
_geom_torsion_atom_site_label_2
_geom_torsion_atom_site_label_3
_geom_torsion_atom_site_label_4
_geom_torsion
_geom_torsion_publ_flag
C7 N1 C1 C6 -14.3(3) ?
C7 N1 C1 C2 167.72(19) ?
C6 C1 C2 O1 178.8(2) ?
N1 C1 C2 O1 -3.0(3) ?
C6 C1 C2 C3 -0.1(3) ?
N1 C1 C2 C3 178.10(18) ?
O1 C2 C3 C4 -178.3(2) ?
C1 C2 C3 C4 0.6(3) ?
C2 C3 C4 C5 -0.6(4) ?
C3 C4 C5 C6 0.1(4) ?
C4 C5 C6 C1 0.4(4) ?
C2 C1 C6 C5 -0.4(3) ?
N1 C1 C6 C5 -178.3(2) ?
C1 N1 C7 C8 178.19(18) y
N1 C7 C8 C13 -177.4(2) ?
N1 C7 C8 C9 3.4(3) ?
C13 C8 C9 C10 0.6(3) ?
C7 C8 C9 C10 179.9(2) ?
C8 C9 C10 C11 0.1(3) ?
C14 N2 C11 C12 5.7(3) ?
C15 N2 C11 C12 -179.6(2) ?
C14 N2 C11 C10 -175.4(2) ?
C15 N2 C11 C10 -0.7(3) ?
C9 C10 C11 N2 -179.6(2) ?
C9 C10 C11 C12 -0.6(3) ?
N2 C11 C12 C13 179.3(2) ?
C10 C11 C12 C13 0.3(3) ?
C11 C12 C13 C8 0.4(4) ?
C9 C8 C13 C12 -0.9(3) ?
C7 C8 C13 C12 179.8(2) ?

loop_
_cod_related_entry_id
_cod_related_entry_database
_cod_related_entry_code
1 ChemSpider 237465
